data_4079526
loop_
_publ_author_name
'Wong, Chin Min'
'Vuong, Khuong Q.'
'Gatus, Mark R. D.'
'Hua, Carol'
'Bhadbhade, Mohan'
'Messerle, Barbara A.'

_publ_section_title
;
 Catalyzed Tandem C--N/C--C Bond Formation for the Synthesis of Tricyclic
 Indoles using Ir(III) Pyrazolyl-1,2,3-Triazolyl Complexes
;
_journal_issue 21
_journal_name_full Organometallics
_journal_page_first 7500
_journal_paper_doi 10.1021/om300792b
_journal_volume 31
_journal_year 2012
_chemical_formula_sum 'C46 H46 B Cl N5 Rh'
_chemical_formula_weight 818.05
_chemical_name_systematic
; 
 ? 
;
_space_group_IT_number 14
_symmetry_cell_setting monoclinic
_symmetry_space_group_name_Hall '-P 2yn'
_symmetry_space_group_name_H-M 'P 1 21/n 1'
_atom_sites_solution_hydrogens geom
_atom_sites_solution_primary direct
_atom_sites_solution_secondary difmap
_audit_creation_method SHELXL-97
_cell_angle_alpha 90.00
_cell_angle_beta 93.5650(10)
_cell_angle_gamma 90.00
_cell_formula_units_Z 4
_cell_length_a 12.0994(3)
_cell_length_b 24.4422(7)
_cell_length_c 13.3308(4)
_cell_measurement_reflns_used 9972
_cell_measurement_temperature 155(2)
_cell_measurement_theta_max 30.474
_cell_measurement_theta_min 2.263
_cell_volume 3934.77(19)
_computing_cell_refinement '<i>APEX2 </i>(Bruker, 2007)'
_computing_data_collection '<i>APEX2 </i>(Bruker, 2007)'
_computing_data_reduction '<i>APEX2 </i>(Bruker, 2007)'
_computing_molecular_graphics '<i>SHELXTL-Plus</i> (Sheldrick, 2008)'
_computing_structure_refinement '<i>SHELXL-97</i> (Sheldrick, 2008)'
_computing_structure_solution '<i>SHELXS-97</i> (Sheldrick, 2008)'
_diffrn_ambient_temperature 155(2)
_diffrn_measured_fraction_theta_full 0.998
_diffrn_measured_fraction_theta_max 0.998
_diffrn_measurement_device_type 'Bruker kappa APEXII CCD Diffractometer'
_diffrn_measurement_method '\f scans, and \w scans with \k offsets'
_diffrn_radiation_monochromator graphite
_diffrn_radiation_source 'fine-focus sealed tube'
_diffrn_radiation_type MoK\a
_diffrn_radiation_wavelength 0.71073
_diffrn_reflns_av_R_equivalents 0.1478
_diffrn_reflns_av_sigmaI/netI 0.7772
_diffrn_reflns_limit_h_max 13
_diffrn_reflns_limit_h_min -14
_diffrn_reflns_limit_k_max 29
_diffrn_reflns_limit_k_min -29
_diffrn_reflns_limit_l_max 15
_diffrn_reflns_limit_l_min -15
_diffrn_reflns_number 25137
_diffrn_reflns_theta_full 25.00
_diffrn_reflns_theta_max 25.00
_diffrn_reflns_theta_min 2.93
_exptl_absorpt_coefficient_mu 0.542
_exptl_absorpt_correction_T_max 0.9207
_exptl_absorpt_correction_T_min 0.8600
_exptl_absorpt_correction_type multi-scan
_exptl_absorpt_process_details 'SADABS (Bruker, 2001)'
_exptl_crystal_colour 'Red orange'
_exptl_crystal_density_diffrn 1.381
_exptl_crystal_density_method 'not measured'
_exptl_crystal_description Blocks
_exptl_crystal_F_000 1696
_exptl_crystal_size_max 0.29
_exptl_crystal_size_mid 0.17
_exptl_crystal_size_min 0.16
_refine_diff_density_max 1.058
_refine_diff_density_min -0.758
_refine_diff_density_rms 0.082
_refine_ls_extinction_method none
_refine_ls_goodness_of_fit_ref 1.061
_refine_ls_hydrogen_treatment constr
_refine_ls_matrix_type full
_refine_ls_number_parameters 492
_refine_ls_number_reflns 6909
_refine_ls_number_restraints 0
_refine_ls_restrained_S_all 1.061
_refine_ls_R_factor_all 0.1904
_refine_ls_R_factor_gt 0.0269
_refine_ls_shift/su_max 0.002
_refine_ls_shift/su_mean 0.000
_refine_ls_structure_factor_coef Fsqd
_refine_ls_weighting_details 'calc w=1/[\s^2^(Fo^2^)+(0.0208P)^2^+2.9167P] where P=(Fo^2^+2Fc^2^)/3'
_refine_ls_weighting_scheme calc
_refine_ls_wR_factor_gt 0.0634
_refine_ls_wR_factor_ref 0.0683
_reflns_number_gt 5495
_reflns_number_total 6909
_reflns_threshold_expression >2sigma(I)
_cod_data_source_file om300792b_si_003.cif
_cod_data_source_block carol12_p21byn
_cod_depositor_comments
;
The following automatic conversions were performed:

'_symmetry_cell_setting' value 'Monoclinic' changed to 'monoclinic'
according to /home/saulius/struct/CIF-dictionaries/cif_core.dic
dictionary named 'cif_core.dic' version 2.4.2 from
2011-04-26.

'_exptl_absorpt_correction_type' value 'Multi-scan'
changed to 'multi-scan' according to
/home/saulius/struct/CIF-dictionaries/cif_core.dic dictionary named
'cif_core.dic' version 2.4.2 from 2011-04-26.

Automatic conversion script
Id: cif_fix_values 1891 2012-01-12 08:04:46Z andrius 
;
_cod_original_sg_symbol_H-M P2(1)/n
_cod_database_code 4079526

loop_
_symmetry_equiv_pos_as_xyz
'x, y, z'
'-x+1/2, y+1/2, -z+1/2'
'-x, -y, -z'
'x-1/2, -y-1/2, z-1/2'

loop_
_atom_site_label
_atom_site_type_symbol
_atom_site_fract_x
_atom_site_fract_y
_atom_site_fract_z
_atom_site_U_iso_or_equiv
_atom_site_adp_type
_atom_site_occupancy
_atom_site_symmetry_multiplicity
_atom_site_calc_flag
_atom_site_refinement_flags
Rh1 Rh 0.727053(14) 0.423038(6) 0.752579(10) 0.01759(6) Uani 1 1 d .
N1 N 0.72645(17) 0.35782(7) 0.55263(12) 0.0244(4) Uani 1 1 d .
N2 N 0.66829(16) 0.38860(7) 0.61531(11) 0.0220(4) Uani 1 1 d .
C3 C 0.5650(2) 0.39129(9) 0.57205(15) 0.0256(5) Uani 1 1 d .
H3 H 0.5054 0.4107 0.5986 0.031 Uiso 1 1 calc R
C4 C 0.5581(2) 0.36154(9) 0.48270(15) 0.0301(5) Uani 1 1 d .
H4 H 0.4946 0.3567 0.4381 0.036 Uiso 1 1 calc R
C5 C 0.6610(2) 0.34098(9) 0.47258(15) 0.0286(5) Uani 1 1 d .
H5 H 0.6831 0.3187 0.4189 0.034 Uiso 1 1 calc R
C1A C 0.84153(19) 0.34352(8) 0.57866(16) 0.0255(5) Uani 1 1 d .
H1A1 H 0.8735 0.3264 0.5198 0.031 Uiso 1 1 calc R
H2A1 H 0.8445 0.3163 0.6338 0.031 Uiso 1 1 calc R
N1' N 1.03577(15) 0.45297(7) 0.64493(11) 0.0214(4) Uani 1 1 d .
N2' N 0.95307(16) 0.46431(7) 0.70411(12) 0.0243(4) Uani 1 1 d .
N3' N 0.87723(16) 0.42704(7) 0.68329(12) 0.0221(4) Uani 1 1 d .
C4' C 0.91008(18) 0.39238(8) 0.61087(14) 0.0211(4) Uani 1 1 d .
C5' C 1.01172(19) 0.40853(8) 0.58600(14) 0.0225(5) Uani 1 1 d .
H5' H 1.0565 0.3924 0.5380 0.027 Uiso 1 1 calc R
C6' C 1.13627(19) 0.48376(8) 0.65473(15) 0.0227(5) Uani 1 1 d .
C7' C 1.1713(2) 0.50482(9) 0.74830(15) 0.0278(5) Uani 1 1 d .
H7' H 1.1277 0.4998 0.8044 0.033 Uiso 1 1 calc R
C8' C 1.2695(2) 0.53287(9) 0.75859(16) 0.0300(5) Uani 1 1 d .
H8' H 1.2932 0.5480 0.8220 0.036 Uiso 1 1 calc R
C9' C 1.3345(2) 0.53936(10) 0.67733(16) 0.0331(6) Uani 1 1 d .
H9' H 1.4032 0.5581 0.6852 0.040 Uiso 1 1 calc R
C10' C 1.2983(2) 0.51819(10) 0.58425(16) 0.0342(6) Uani 1 1 d .
H10' H 1.3428 0.5225 0.5286 0.041 Uiso 1 1 calc R
C11' C 1.1985(2) 0.49106(9) 0.57179(15) 0.0276(5) Uani 1 1 d .
H11' H 1.1729 0.4776 0.5077 0.033 Uiso 1 1 calc R
C1B C 0.6100(2) 0.42312(11) 0.86597(17) 0.0387(7) Uani 1 1 d .
C2B C 0.6352(2) 0.36795(10) 0.84306(15) 0.0334(6) Uani 1 1 d .
C3B C 0.7522(2) 0.35956(9) 0.86359(14) 0.0260(5) Uani 1 1 d .
C4B C 0.7958(2) 0.41023(9) 0.90414(15) 0.0309(6) Uani 1 1 d .
C5B C 0.7107(2) 0.44875(10) 0.90424(15) 0.0368(6) Uani 1 1 d .
C6B C 0.4986(3) 0.44955(19) 0.8570(2) 0.0787(13) Uani 1 1 d .
H6B1 H 0.4492 0.4284 0.8107 0.118 Uiso 1 1 calc R
H6B2 H 0.5056 0.4869 0.8313 0.118 Uiso 1 1 calc R
H6B3 H 0.4677 0.4508 0.9233 0.118 Uiso 1 1 calc R
C7B C 0.5553(3) 0.32654(14) 0.8028(2) 0.0690(11) Uani 1 1 d .
H7B1 H 0.5280 0.3052 0.8585 0.103 Uiso 1 1 calc R
H7B2 H 0.5919 0.3021 0.7570 0.103 Uiso 1 1 calc R
H7B3 H 0.4929 0.3449 0.7664 0.103 Uiso 1 1 calc R
C8B C 0.8121(3) 0.30673(11) 0.8555(2) 0.0510(8) Uani 1 1 d .
H8B1 H 0.8892 0.3139 0.8410 0.077 Uiso 1 1 calc R
H8B2 H 0.7763 0.2848 0.8012 0.077 Uiso 1 1 calc R
H8B3 H 0.8102 0.2867 0.9191 0.077 Uiso 1 1 calc R
C9B C 0.9146(3) 0.41889(15) 0.9395(2) 0.0602(10) Uani 1 1 d .
H9B1 H 0.9337 0.4576 0.9326 0.090 Uiso 1 1 calc R
H9B2 H 0.9623 0.3967 0.8989 0.090 Uiso 1 1 calc R
H9B3 H 0.9255 0.4081 1.0102 0.090 Uiso 1 1 calc R
C10B C 0.7224(4) 0.50697(12) 0.94121(19) 0.0719(12) Uani 1 1 d .
H10B H 0.7977 0.5200 0.9318 0.108 Uiso 1 1 calc R
H10C H 0.7082 0.5084 1.0127 0.108 Uiso 1 1 calc R
H10D H 0.6690 0.5303 0.9031 0.108 Uiso 1 1 calc R
Cl1 Cl 0.67785(5) 0.51049(2) 0.68373(4) 0.03074(14) Uani 1 1 d .
B1 B 0.2334(2) 0.24984(9) 0.67545(16) 0.0215(5) Uani 1 1 d .
C11C C 0.12633(18) 0.20934(8) 0.68428(13) 0.0198(4) Uani 1 1 d .
C12C C 0.03994(19) 0.22039(8) 0.74636(14) 0.0247(5) Uani 1 1 d .
H12C H 0.0446 0.2523 0.7871 0.030 Uiso 1 1 calc R
C13C C -0.0522(2) 0.18687(9) 0.75116(15) 0.0292(5) Uani 1 1 d .
H13C H -0.1091 0.1964 0.7940 0.035 Uiso 1 1 calc R
C14C C -0.0620(2) 0.13970(9) 0.69393(16) 0.0293(5) Uani 1 1 d .
H14C H -0.1238 0.1161 0.6983 0.035 Uiso 1 1 calc R
C15C C 0.0209(2) 0.12782(9) 0.62999(16) 0.0283(5) Uani 1 1 d .
H15C H 0.0152 0.0961 0.5888 0.034 Uiso 1 1 calc R
C16C C 0.11193(19) 0.16183(8) 0.62566(14) 0.0242(5) Uani 1 1 d .
H16C H 0.1672 0.1526 0.5810 0.029 Uiso 1 1 calc R
C21C C 0.21086(19) 0.29065(8) 0.57776(14) 0.0210(5) Uani 1 1 d .
C22C C 0.1293(2) 0.28028(8) 0.50007(14) 0.0228(5) Uani 1 1 d .
H22C H 0.0804 0.2503 0.5069 0.027 Uiso 1 1 calc R
C23C C 0.1174(2) 0.31229(9) 0.41362(15) 0.0274(5) Uani 1 1 d .
H23C H 0.0617 0.3035 0.3628 0.033 Uiso 1 1 calc R
C24C C 0.1861(2) 0.35679(9) 0.40122(15) 0.0290(5) Uani 1 1 d .
H24C H 0.1787 0.3784 0.3419 0.035 Uiso 1 1 calc R
C25C C 0.2661(2) 0.36936(9) 0.47724(16) 0.0279(5) Uani 1 1 d .
H25C H 0.3138 0.3999 0.4706 0.033 Uiso 1 1 calc R
C26C C 0.27598(19) 0.33677(9) 0.56345(15) 0.0267(5) Uani 1 1 d .
H26C H 0.3300 0.3465 0.6151 0.032 Uiso 1 1 calc R
C31C C 0.34727(18) 0.21378(8) 0.66153(14) 0.0217(4) Uani 1 1 d .
C32C C 0.4348(2) 0.23151(9) 0.60615(15) 0.0278(5) Uani 1 1 d .
H32C H 0.4269 0.2651 0.5706 0.033 Uiso 1 1 calc R
C33C C 0.5328(2) 0.20253(10) 0.60044(17) 0.0333(5) Uani 1 1 d .
H33C H 0.5899 0.2166 0.5620 0.040 Uiso 1 1 calc R
C34C C 0.5475(2) 0.15331(10) 0.65038(16) 0.0329(6) Uani 1 1 d .
H34C H 0.6145 0.1333 0.6468 0.039 Uiso 1 1 calc R
C35C C 0.4631(2) 0.13360(9) 0.70561(16) 0.0305(5) Uani 1 1 d .
H35C H 0.4719 0.0998 0.7404 0.037 Uiso 1 1 calc R
C36C C 0.36545(19) 0.16320(9) 0.71026(15) 0.0252(5) Uani 1 1 d .
H36C H 0.3083 0.1486 0.7481 0.030 Uiso 1 1 calc R
C41C C 0.25025(18) 0.28689(8) 0.77960(14) 0.0197(4) Uani 1 1 d .
C42C C 0.31444(19) 0.26848(8) 0.86442(14) 0.0222(5) Uani 1 1 d .
H42C H 0.3528 0.2347 0.8605 0.027 Uiso 1 1 calc R
C43C C 0.3240(2) 0.29800(9) 0.95416(15) 0.0266(5) Uani 1 1 d .
H43C H 0.3674 0.2839 1.0102 0.032 Uiso 1 1 calc R
C44C C 0.2706(2) 0.34739(9) 0.96174(15) 0.0275(5) Uani 1 1 d .
H44C H 0.2775 0.3678 1.0225 0.033 Uiso 1 1 calc R
C45C C 0.2069(2) 0.36702(9) 0.87982(17) 0.0336(6) Uani 1 1 d .
H45C H 0.1696 0.4011 0.8839 0.040 Uiso 1 1 calc R
C46C C 0.1977(2) 0.33658(9) 0.79089(16) 0.0293(5) Uani 1 1 d .
H46C H 0.1532 0.3507 0.7356 0.035 Uiso 1 1 calc R

loop_
_atom_site_aniso_label
_atom_site_aniso_U_11
_atom_site_aniso_U_22
_atom_site_aniso_U_33
_atom_site_aniso_U_23
_atom_site_aniso_U_13
_atom_site_aniso_U_12
Rh1 0.01830(11) 0.01784(9) 0.01703(9) 0.00039(5) 0.00434(6) 0.00013(6)
N1 0.0233(12) 0.0254(9) 0.0249(9) -0.0064(7) 0.0040(7) -0.0040(8)
N2 0.0220(12) 0.0226(8) 0.0222(8) -0.0023(6) 0.0093(7) 0.0008(8)
C3 0.0164(13) 0.0319(11) 0.0289(11) -0.0017(8) 0.0043(9) -0.0021(10)
C4 0.0251(14) 0.0369(12) 0.0280(11) -0.0042(9) -0.0014(9) -0.0081(11)
C5 0.0287(16) 0.0308(11) 0.0266(11) -0.0091(8) 0.0039(9) -0.0095(10)
C1A 0.0224(14) 0.0219(10) 0.0325(11) -0.0064(8) 0.0043(9) -0.0015(9)
N1' 0.0193(11) 0.0221(8) 0.0235(8) -0.0024(6) 0.0060(7) -0.0017(8)
N2' 0.0214(11) 0.0249(9) 0.0273(9) -0.0045(7) 0.0069(7) -0.0046(8)
N3' 0.0201(11) 0.0221(8) 0.0245(9) -0.0037(6) 0.0050(7) -0.0026(8)
C4' 0.0207(13) 0.0202(10) 0.0226(9) -0.0034(7) 0.0020(8) 0.0012(9)
C5' 0.0220(13) 0.0219(10) 0.0238(10) -0.0039(8) 0.0037(8) 0.0000(9)
C6' 0.0222(14) 0.0179(9) 0.0281(10) 0.0003(8) 0.0023(9) -0.0013(9)
C7' 0.0322(15) 0.0263(11) 0.0250(10) -0.0004(8) 0.0040(9) -0.0013(10)
C8' 0.0305(15) 0.0296(11) 0.0295(11) -0.0006(8) -0.0026(10) -0.0050(10)
C9' 0.0274(16) 0.0324(12) 0.0393(12) 0.0067(9) -0.0008(10) -0.0118(11)
C10' 0.0331(17) 0.0371(13) 0.0335(12) 0.0038(9) 0.0102(10) -0.0098(12)
C11' 0.0300(15) 0.0265(11) 0.0264(10) -0.0020(8) 0.0038(9) -0.0045(10)
C1B 0.0357(17) 0.0551(16) 0.0273(12) 0.0209(10) 0.0184(10) 0.0219(13)
C2B 0.0289(15) 0.0452(14) 0.0263(11) 0.0172(9) 0.0030(9) -0.0088(11)
C3B 0.0295(14) 0.0261(10) 0.0229(10) 0.0087(8) 0.0066(9) 0.0035(10)
C4B 0.0371(16) 0.0371(12) 0.0181(10) 0.0064(8) -0.0013(9) -0.0033(11)
C5B 0.062(2) 0.0351(12) 0.0142(10) 0.0011(8) 0.0066(10) 0.0106(13)
C6B 0.052(2) 0.128(3) 0.0592(19) 0.050(2) 0.0350(16) 0.050(2)
C7B 0.066(2) 0.076(2) 0.0625(19) 0.0399(16) -0.0189(17) -0.0461(19)
C8B 0.071(2) 0.0368(14) 0.0469(15) 0.0147(11) 0.0145(14) 0.0249(15)
C9B 0.048(2) 0.085(2) 0.0450(16) 0.0235(15) -0.0206(14) -0.0213(17)
C10B 0.146(4) 0.0411(16) 0.0288(14) -0.0105(11) 0.0072(16) 0.0206(19)
Cl1 0.0452(4) 0.0204(2) 0.0274(3) 0.00436(18) 0.0086(2) 0.0047(2)
B1 0.0232(15) 0.0212(11) 0.0198(10) 0.0001(8) -0.0008(9) -0.0021(10)
C11C 0.0201(12) 0.0215(9) 0.0175(9) 0.0049(7) -0.0028(8) 0.0003(9)
C12C 0.0251(13) 0.0244(10) 0.0244(10) 0.0014(8) 0.0002(9) -0.0010(9)
C13C 0.0231(13) 0.0362(12) 0.0284(11) 0.0089(9) 0.0019(9) -0.0022(10)
C14C 0.0242(14) 0.0295(11) 0.0331(11) 0.0126(9) -0.0063(10) -0.0091(10)
C15C 0.0295(14) 0.0242(10) 0.0301(11) 0.0013(8) -0.0081(10) -0.0049(10)
C16C 0.0245(13) 0.0260(10) 0.0219(10) 0.0017(8) -0.0011(8) 0.0003(9)
C21C 0.0205(13) 0.0219(10) 0.0208(9) 0.0000(7) 0.0037(8) 0.0017(9)
C22C 0.0245(14) 0.0207(10) 0.0233(10) -0.0019(7) 0.0033(9) -0.0005(9)
C23C 0.0326(15) 0.0276(11) 0.0218(10) -0.0009(8) -0.0002(9) 0.0062(10)
C24C 0.0350(16) 0.0294(11) 0.0235(10) 0.0072(8) 0.0093(9) 0.0084(11)
C25C 0.0228(15) 0.0246(10) 0.0375(12) 0.0071(9) 0.0114(9) 0.0005(10)
C26C 0.0219(13) 0.0282(11) 0.0299(11) 0.0019(8) 0.0008(9) -0.0003(10)
C31C 0.0194(12) 0.0257(10) 0.0196(9) -0.0051(7) -0.0014(8) -0.0024(9)
C32C 0.0258(14) 0.0298(11) 0.0278(10) -0.0013(8) 0.0024(9) -0.0017(10)
C33C 0.0228(14) 0.0422(13) 0.0353(12) -0.0069(10) 0.0056(10) -0.0020(11)
C34C 0.0243(14) 0.0389(13) 0.0350(12) -0.0129(10) -0.0025(10) 0.0079(11)
C35C 0.0309(15) 0.0285(11) 0.0309(11) -0.0057(9) -0.0066(10) 0.0038(10)
C36C 0.0229(13) 0.0269(10) 0.0255(10) -0.0038(8) 0.0004(9) -0.0006(10)
C41C 0.0159(13) 0.0226(10) 0.0208(9) 0.0006(7) 0.0029(8) -0.0056(9)
C42C 0.0213(14) 0.0217(10) 0.0241(10) 0.0011(8) 0.0043(8) -0.0015(9)
C43C 0.0267(14) 0.0321(11) 0.0209(10) 0.0011(8) -0.0002(9) -0.0053(10)
C44C 0.0252(14) 0.0311(11) 0.0265(11) -0.0082(8) 0.0042(9) -0.0062(10)
C45C 0.0363(17) 0.0275(11) 0.0368(12) -0.0061(9) 0.0000(11) 0.0049(11)
C46C 0.0291(14) 0.0309(11) 0.0272(11) -0.0016(9) -0.0040(9) 0.0049(10)

loop_
_atom_type_symbol
_atom_type_description
_atom_type_scat_dispersion_real
_atom_type_scat_dispersion_imag
_atom_type_scat_source
C C 0.0033 0.0016 'International Tables Vol C Tables 4.2.6.8 and 6.1.1.4'
H H 0.0000 0.0000 'International Tables Vol C Tables 4.2.6.8 and 6.1.1.4'
B B 0.0013 0.0007 'International Tables Vol C Tables 4.2.6.8 and 6.1.1.4'
N N 0.0061 0.0033 'International Tables Vol C Tables 4.2.6.8 and 6.1.1.4'
Cl Cl 0.1484 0.1585 'International Tables Vol C Tables 4.2.6.8 and 6.1.1.4'
Rh Rh -1.1178 0.9187 'International Tables Vol C Tables 4.2.6.8 and 6.1.1.4'

loop_
_geom_angle_atom_site_label_1
_geom_angle_atom_site_label_2
_geom_angle_atom_site_label_3
_geom_angle
N3' Rh1 N2 83.69(7)
N3' Rh1 C1B 161.03(9)
N2 Rh1 C1B 114.47(10)
N3' Rh1 C5B 122.54(9)
N2 Rh1 C5B 153.70(10)
C1B Rh1 C5B 39.25(11)
N3' Rh1 C3B 104.34(8)
N2 Rh1 C3B 109.65(7)
C1B Rh1 C3B 65.52(9)
C5B Rh1 C3B 65.12(8)
N3' Rh1 C4B 97.21(8)
N2 Rh1 C4B 147.98(8)
C1B Rh1 C4B 64.62(10)
C5B Rh1 C4B 37.89(10)
C3B Rh1 C4B 38.96(8)
N3' Rh1 C2B 140.07(8)
N2 Rh1 C2B 94.51(8)
C1B Rh1 C2B 38.60(10)
C5B Rh1 C2B 64.81(10)
C3B Rh1 C2B 39.01(9)
C4B Rh1 C2B 64.46(9)
N3' Rh1 Cl1 89.49(5)
N2 Rh1 Cl1 87.76(5)
C1B Rh1 Cl1 96.37(6)
C5B Rh1 Cl1 93.72(6)
C3B Rh1 Cl1 158.59(6)
C4B Rh1 Cl1 124.19(6)
C2B Rh1 Cl1 130.39(7)
C5 N1 N2 110.79(19)
C5 N1 C1A 128.23(18)
N2 N1 C1A 120.82(16)
C3 N2 N1 105.50(16)
C3 N2 Rh1 127.59(15)
N1 N2 Rh1 126.90(14)
N2 C3 C4 110.2(2)
N2 C3 H3 124.9
C4 C3 H3 124.9
C5 C4 C3 105.77(19)
C5 C4 H4 127.1
C3 C4 H4 127.1
N1 C5 C4 107.71(19)
N1 C5 H5 126.1
C4 C5 H5 126.1
N1 C1A C4' 112.34(17)
N1 C1A H1A1 109.1
C4' C1A H1A1 109.1
N1 C1A H2A1 109.1
C4' C1A H2A1 109.1
H1A1 C1A H2A1 107.9
N2' N1' C5' 111.34(18)
N2' N1' C6' 119.94(16)
C5' N1' C6' 128.54(19)
N3' N2' N1' 105.66(16)
N2' N3' C4' 110.56(18)
N2' N3' Rh1 123.72(13)
C4' N3' Rh1 125.71(14)
C5' C4' N3' 107.57(17)
C5' C4' C1A 131.0(2)
N3' C4' C1A 121.1(2)
C4' C5' N1' 104.86(19)
C4' C5' H5' 127.6
N1' C5' H5' 127.6
C11' C6' C7' 121.1(2)
C11' C6' N1' 119.73(17)
C7' C6' N1' 119.14(19)
C8' C7' C6' 119.2(2)
C8' C7' H7' 120.4
C6' C7' H7' 120.4
C7' C8' C9' 120.6(2)
C7' C8' H8' 119.7
C9' C8' H8' 119.7
C8' C9' C10' 119.5(2)
C8' C9' H9' 120.3
C10' C9' H9' 120.3
C11' C10' C9' 120.8(2)
C11' C10' H10' 119.6
C9' C10' H10' 119.6
C10' C11' C6' 118.73(19)
C10' C11' H11' 120.6
C6' C11' H11' 120.6
C2B C1B C5B 107.6(2)
C2B C1B C6B 126.8(3)
C5B C1B C6B 125.6(3)
C2B C1B Rh1 71.70(14)
C5B C1B Rh1 70.50(14)
C6B C1B Rh1 125.41(16)
C1B C2B C3B 108.4(2)
C1B C2B C7B 125.8(3)
C3B C2B C7B 125.8(3)
C1B C2B Rh1 69.70(14)
C3B C2B Rh1 70.19(12)
C7B C2B Rh1 124.90(17)
C4B C3B C2B 106.4(2)
C4B C3B C8B 127.3(2)
C2B C3B C8B 126.0(2)
C4B C3B Rh1 70.77(11)
C2B C3B Rh1 70.80(12)
C8B C3B Rh1 128.66(16)
C5B C4B C3B 109.2(2)
C5B C4B C9B 126.7(3)
C3B C4B C9B 124.2(3)
C5B C4B Rh1 70.23(11)
C3B C4B Rh1 70.27(11)
C9B C4B Rh1 125.43(18)
C4B C5B C1B 108.4(2)
C4B C5B C10B 125.6(3)
C1B C5B C10B 126.0(3)
C4B C5B Rh1 71.88(12)
C1B C5B Rh1 70.24(12)
C10B C5B Rh1 124.99(17)
C1B C6B H6B1 109.5
C1B C6B H6B2 109.5
H6B1 C6B H6B2 109.5
C1B C6B H6B3 109.5
H6B1 C6B H6B3 109.5
H6B2 C6B H6B3 109.5
C2B C7B H7B1 109.5
C2B C7B H7B2 109.5
H7B1 C7B H7B2 109.5
C2B C7B H7B3 109.5
H7B1 C7B H7B3 109.5
H7B2 C7B H7B3 109.5
C3B C8B H8B1 109.5
C3B C8B H8B2 109.5
H8B1 C8B H8B2 109.5
C3B C8B H8B3 109.5
H8B1 C8B H8B3 109.5
H8B2 C8B H8B3 109.5
C4B C9B H9B1 109.5
C4B C9B H9B2 109.5
H9B1 C9B H9B2 109.5
C4B C9B H9B3 109.5
H9B1 C9B H9B3 109.5
H9B2 C9B H9B3 109.5
C5B C10B H10B 109.5
C5B C10B H10C 109.5
H10B C10B H10C 109.5
C5B C10B H10D 109.5
H10B C10B H10D 109.5
H10C C10B H10D 109.5
C11C B1 C21C 109.21(16)
C11C B1 C31C 110.68(16)
C21C B1 C31C 109.35(18)
C11C B1 C41C 109.01(17)
C21C B1 C41C 109.64(16)
C31C B1 C41C 108.93(16)
C12C C11C C16C 114.7(2)
C12C C11C B1 123.25(18)
C16C C11C B1 122.0(2)
C13C C12C C11C 123.0(2)
C13C C12C H12C 118.5
C11C C12C H12C 118.5
C14C C13C C12C 120.5(2)
C14C C13C H13C 119.8
C12C C13C H13C 119.8
C13C C14C C15C 118.3(2)
C13C C14C H14C 120.9
C15C C14C H14C 120.9
C16C C15C C14C 120.5(2)
C16C C15C H15C 119.7
C14C C15C H15C 119.7
C15C C16C C11C 123.0(2)
C15C C16C H16C 118.5
C11C C16C H16C 118.5
C26C C21C C22C 114.89(18)
C26C C21C B1 121.97(17)
C22C C21C B1 123.05(19)
C23C C22C C21C 122.6(2)
C23C C22C H22C 118.7
C21C C22C H22C 118.7
C24C C23C C22C 120.52(19)
C24C C23C H23C 119.7
C22C C23C H23C 119.7
C23C C24C C25C 118.82(19)
C23C C24C H24C 120.6
C25C C24C H24C 120.6
C24C C25C C26C 119.5(2)
C24C C25C H25C 120.2
C26C C25C H25C 120.2
C21C C26C C25C 123.58(19)
C21C C26C H26C 118.2
C25C C26C H26C 118.2
C32C C31C C36C 114.5(2)
C32C C31C B1 123.89(19)
C36C C31C B1 121.5(2)
C33C C32C C31C 123.3(2)
C33C C32C H32C 118.4
C31C C32C H32C 118.4
C34C C33C C32C 120.3(2)
C34C C33C H33C 119.9
C32C C33C H33C 119.9
C33C C34C C35C 118.9(2)
C33C C34C H34C 120.6
C35C C34C H34C 120.6
C34C C35C C36C 120.0(2)
C34C C35C H35C 120.0
C36C C35C H35C 120.0
C35C C36C C31C 123.1(2)
C35C C36C H36C 118.5
C31C C36C H36C 118.5
C46C C41C C42C 115.35(18)
C46C C41C B1 122.46(17)
C42C C41C B1 122.10(19)
C43C C42C C41C 122.4(2)
C43C C42C H42C 118.8
C41C C42C H42C 118.8
C44C C43C C42C 120.17(19)
C44C C43C H43C 119.9
C42C C43C H43C 119.9
C43C C44C C45C 119.17(19)
C43C C44C H44C 120.4
C45C C44C H44C 120.4
C44C C45C C46C 119.8(2)
C44C C45C H45C 120.1
C46C C45C H45C 120.1
C41C C46C C45C 123.12(19)
C41C C46C H46C 118.4
C45C C46C H46C 118.4

loop_
_geom_bond_atom_site_label_1
_geom_bond_atom_site_label_2
_geom_bond_distance
Rh1 N3' 2.0912(19)
Rh1 N2 2.0977(16)
Rh1 C1B 2.135(2)
Rh1 C5B 2.138(2)
Rh1 C3B 2.1527(19)
Rh1 C4B 2.1594(19)
Rh1 C2B 2.161(2)
Rh1 Cl1 2.3869(5)
N1 C5 1.353(3)
N1 N2 1.354(3)
N1 C1A 1.456(3)
N2 C3 1.345(3)
C3 C4 1.394(3)
C3 H3 0.9500
C4 C5 1.357(4)
C4 H4 0.9500
C5 H5 0.9500
C1A C4' 1.501(3)
C1A H1A1 0.9900
C1A H2A1 0.9900
N1' N2' 1.341(3)
N1' C5' 1.361(3)
N1' C6' 1.429(3)
N2' N3' 1.310(2)
N3' C4' 1.362(3)
C4' C5' 1.352(3)
C5' H5' 0.9500
C6' C11' 1.388(3)
C6' C7' 1.391(3)
C7' C8' 1.371(3)
C7' H7' 0.9500
C8' C9' 1.387(4)
C8' H8' 0.9500
C9' C10' 1.390(3)
C9' H9' 0.9500
C10' C11' 1.378(3)
C10' H10' 0.9500
C11' H11' 0.9500
C1B C2B 1.420(4)
C1B C5B 1.435(4)
C1B C6B 1.493(4)
C2B C3B 1.440(3)
C2B C7B 1.477(4)
C3B C4B 1.438(3)
C3B C8B 1.488(3)
C4B C5B 1.395(4)
C4B C9B 1.500(4)
C5B C10B 1.510(4)
C6B H6B1 0.9800
C6B H6B2 0.9800
C6B H6B3 0.9800
C7B H7B1 0.9800
C7B H7B2 0.9800
C7B H7B3 0.9800
C8B H8B1 0.9800
C8B H8B2 0.9800
C8B H8B3 0.9800
C9B H9B1 0.9800
C9B H9B2 0.9800
C9B H9B3 0.9800
C10B H10B 0.9800
C10B H10C 0.9800
C10B H10D 0.9800
B1 C11C 1.640(3)
B1 C21C 1.650(3)
B1 C31C 1.656(3)
B1 C41C 1.660(3)
C11C C12C 1.399(3)
C11C C16C 1.404(3)
C12C C13C 1.389(3)
C12C H12C 0.9500
C13C C14C 1.384(3)
C13C H13C 0.9500
C14C C15C 1.387(4)
C14C H14C 0.9500
C15C C16C 1.384(3)
C15C H15C 0.9500
C16C H16C 0.9500
C21C C26C 1.395(3)
C21C C22C 1.409(3)
C22C C23C 1.393(3)
C22C H22C 0.9500
C23C C24C 1.385(3)
C23C H23C 0.9500
C24C C25C 1.392(3)
C24C H24C 0.9500
C25C C26C 1.397(3)
C25C H25C 0.9500
C26C H26C 0.9500
C31C C32C 1.397(3)
C31C C36C 1.407(3)
C32C C33C 1.387(3)
C32C H32C 0.9500
C33C C34C 1.381(3)
C33C H33C 0.9500
C34C C35C 1.382(4)
C34C H34C 0.9500
C35C C36C 1.390(3)
C35C H35C 0.9500
C36C H36C 0.9500
C41C C46C 1.383(3)
C41C C42C 1.405(3)
C42C C43C 1.396(3)
C42C H42C 0.9500
C43C C44C 1.375(3)
C43C H43C 0.9500
C44C C45C 1.383(3)
C44C H44C 0.9500
C45C C46C 1.398(3)
C45C H45C 0.9500
C46C H46C 0.9500
